data_7203967
loop_
_publ_author_name
'John, Derek E.'
'Moore, Adrian J.'
'Bryce, Martin R.'
'Batsanov, Andrei S.'
'Leech, Michael A.'
'Howard, Judith A. K.'

_publ_section_title
;
 New bi(tetrathiafulvalenyl) derivatives and their radical cations:
 synthetic and X-ray structural studies
;
_journal_issue 6
_journal_name_full 'Journal of Materials Chemistry'
_journal_page_first 1273
_journal_paper_doi 10.1039/b000790k
_journal_volume 10
_journal_year 2000
_chemical_formula_sum 'C18 H18 S14'
_chemical_formula_weight 683.16
_chemical_melting_point 433.6(5)
_chemical_name_systematic
; 
 4-bis[4',5,5'-tris(methylsulfanyl)tetrathiafulvalenyl] 
;
_space_group_IT_number 14
_symmetry_cell_setting monoclinic
_symmetry_space_group_name_Hall '-P 2yn'
_symmetry_space_group_name_H-M 'P 1 21/n 1'
_atom_sites_solution_hydrogens geom
_atom_sites_solution_primary direct
_atom_sites_solution_secondary difmap
_audit_creation_method SHELXL
_cell_angle_alpha 90.00
_cell_angle_beta 96.20(1)
_cell_angle_gamma 90.00
_cell_formula_units_Z 4
_cell_length_a 8.374(1)
_cell_length_b 12.684(2)
_cell_length_c 26.295(3)
_cell_measurement_reflns_used 371
_cell_measurement_temperature 120(2)
_cell_measurement_theta_max 24.5
_cell_measurement_theta_min 15.7
_cell_volume 2776.6(6)
_computing_cell_refinement SMART
_computing_data_collection SMART
_computing_data_reduction SAINT
_computing_molecular_graphics SHELXTL
_computing_publication_material SHELXTL
_computing_structure_refinement 'SHELXL-93 (Sheldrick, 1993)'
_computing_structure_solution 'SHELXS-86 (Sheldrick, 1990)'
_diffrn_ambient_temperature 120(2)
_diffrn_measurement_device 'SMART 1K CCD area detector'
_diffrn_measurement_method '\w scans'
_diffrn_radiation_monochromator graphite
_diffrn_radiation_source 'fine-focus sealed tube'
_diffrn_radiation_type MoK\a
_diffrn_radiation_wavelength 0.71073
_diffrn_reflns_av_R_equivalents 0.0000
_diffrn_reflns_av_sigmaI/netI 0.0470
_diffrn_reflns_limit_h_max 9
_diffrn_reflns_limit_h_min -9
_diffrn_reflns_limit_k_max 15
_diffrn_reflns_limit_k_min -15
_diffrn_reflns_limit_l_max 30
_diffrn_reflns_limit_l_min -31
_diffrn_reflns_number 21201
_diffrn_reflns_theta_max 26.16
_diffrn_reflns_theta_min 1.78
_diffrn_standards_decay_% 0.14
_diffrn_standards_number 'not measured'
_exptl_absorpt_coefficient_mu 1.104
_exptl_absorpt_correction_T_max 0.6938
_exptl_absorpt_correction_T_min 0.4647
_exptl_absorpt_correction_type multi-scan
_exptl_absorpt_process_details 'SADABS (G.M.Sheldrick,1997), R(int)=0.050 before correction'
_exptl_crystal_colour red-brown
_exptl_crystal_density_diffrn 1.634
_exptl_crystal_description block
_exptl_crystal_F_000 1400
_exptl_crystal_size_max 0.5
_exptl_crystal_size_mid 0.4
_exptl_crystal_size_min 0.2
_refine_diff_density_max 0.402
_refine_diff_density_min -0.511
_refine_diff_density_rms 0.084
_refine_ls_extinction_method none
_refine_ls_goodness_of_fit_all 1.187
_refine_ls_goodness_of_fit_obs 1.203
_refine_ls_hydrogen_treatment constr
_refine_ls_matrix_type full
_refine_ls_number_parameters 309
_refine_ls_number_reflns 21168
_refine_ls_number_restraints 0
_refine_ls_restrained_S_all 1.199
_refine_ls_restrained_S_obs 1.203
_refine_ls_R_factor_all 0.0465
_refine_ls_R_factor_obs 0.0420
_refine_ls_shift/esd_max 0.001
_refine_ls_shift/esd_mean 0.000
_refine_ls_structure_factor_coef Fsqd
_refine_ls_weighting_details 'w=1/[\s^2^(Fo^2^)+(0.0000P)^2^+10.3475P] where P=(Fo^2^+2Fc^2^)/3'
_refine_ls_weighting_scheme calc
_refine_ls_wR_factor_all 0.1194
_refine_ls_wR_factor_obs 0.1145
_reflns_number_observed 19392
_reflns_number_total 21201
_reflns_observed_criterion >2sigma(I)
_cod_data_source_file b000790k.txt
_cod_data_source_block 9
_cod_depositor_comments
;
The following automatic conversions were performed:
'_symmetry_cell_setting' value 'Monoclinic' changed to 'monoclinic'
according to '/home/adriana/struct/CIF-dictionaries/cif_core.dic'
dictionary named 'cif_core.dic' version 2.4.1 from
2010-06-29.

'_exptl_absorpt_correction_type' value 'multiscan' changed to
'multi-scan' according to
'/home/adriana/struct/CIF-dictionaries/cif_core.dic' dictionary named
'cif_core.dic' version 2.4.1 from 2010-06-29.

Automatic conversion script
Id: cif_fix_enum 1555 2011-01-17 13:19:09Z saulius 

The following automatic conversions were performed:

'_chemical_melting_point' value '160-161 deg.C' was changed to
'433.6(5)' - it was converted from degrees Celsius(C) to Kelvins(K),
the average value was taken and precision was estimated.

Automatic conversion script
Id: cif_fix_values 1569 2011-02-09 13:29:24Z adriana 

The following automatic conversions were performed:

'_refine_ls_weighting_scheme' value 'calc
w=1/[\s^2^(Fo^2^)+(0.0000P)^2^+10.3475P] where P=(Fo^2^+2Fc^2^)/3'
was changed to 'calc'. New tag '_refine_ls_weighting_details' was
created. The value of the new tag was set to
'w=1/[\s^2^(Fo^2^)+(0.0000P)^2^+10.3475P] where P=(Fo^2^+2Fc^2^)/3'.

Automatic conversion script
Id: cif_fix_values 3143 2015-03-26 13:38:13Z robertas 

The following automatic conversions were performed:

data name '_exptl_absorp_process_details' was replaced with
'_exptl_absorpt_process_details' as specified in the replacement file
'data/replacement-values/replacement_tags.lst'.

Automatic conversion script
Id: cif_correct_tags 9268 2022-04-12 08:56:07Z antanas 
;
_cod_database_code 7203967

loop_
_symmetry_equiv_pos_as_xyz
'x, y, z'
'-x+1/2, y+1/2, -z+1/2'
'-x, -y, -z'
'x-1/2, -y-1/2, z-1/2'

loop_
_atom_site_aniso_label
_atom_site_aniso_U_11
_atom_site_aniso_U_22
_atom_site_aniso_U_33
_atom_site_aniso_U_23
_atom_site_aniso_U_13
_atom_site_aniso_U_12
S1 0.0325(3) 0.0186(3) 0.0461(4) 0.0089(3) 0.0265(3) 0.0069(2)
S2 0.0265(3) 0.0149(3) 0.0335(3) 0.0038(2) 0.0174(3) 0.0025(2)
S3 0.0423(4) 0.0222(3) 0.0471(4) 0.0086(3) 0.0324(3) 0.0070(3)
S4 0.0257(3) 0.0171(3) 0.0292(3) 0.0025(2) 0.0130(3) 0.0004(2)
S5A 0.0263(5) 0.0329(5) 0.0267(5) -0.0010(4) 0.0126(4) -0.0088(4)
S5B 0.0263(5) 0.0329(5) 0.0267(5) -0.0010(4) 0.0126(4) -0.0088(4)
S6 0.0612(5) 0.0262(4) 0.0764(6) 0.0227(4) 0.0433(4) 0.0091(3)
S7 0.0540(4) 0.0227(3) 0.0600(5) 0.0112(3) 0.0457(4) 0.0076(3)
S11 0.0316(3) 0.0171(3) 0.0222(3) 0.0028(2) 0.0046(3) -0.0024(2)
S12 0.0222(3) 0.0147(3) 0.0322(3) 0.0029(2) 0.0016(3) -0.0007(2)
S13 0.0298(3) 0.0221(3) 0.0209(3) 0.0009(2) 0.0046(3) -0.0061(2)
S14 0.0189(3) 0.0192(3) 0.0362(3) 0.0072(2) 0.0015(3) -0.0016(2)
S15 0.0287(3) 0.0271(3) 0.0304(3) -0.0027(3) 0.0001(3) -0.0108(3)
S16 0.0386(3) 0.0211(3) 0.0324(3) 0.0091(3) -0.0013(3) -0.0112(3)
S17 0.0345(3) 0.0223(3) 0.0334(3) -0.0005(3) 0.0048(3) -0.0115(3)
C1 0.0217(11) 0.0175(11) 0.0218(11) -0.0005(9) 0.0094(10) 0.0009(9)
C2 0.0249(11) 0.0150(11) 0.0240(11) 0.0025(9) 0.0107(10) -0.0019(9)
C3 0.0308(13) 0.0139(11) 0.0300(12) 0.0022(9) 0.0140(11) 0.0007(9)
C4 0.0236(11) 0.0168(11) 0.0191(11) -0.0022(9) 0.0075(9) -0.0003(9)
C5 0.046(2) 0.0271(14) 0.060(2) 0.0197(13) 0.0361(15) 0.0072(12)
C6 0.0323(13) 0.0229(13) 0.0301(13) 0.0094(10) 0.0117(11) -0.0011(10)
C7 0.034(2) 0.045(2) 0.095(3) -0.009(2) 0.041(2) -0.0063(13)
C8A 0.050(3) 0.042(3) 0.045(3) -0.019(2) 0.026(2) -0.008(2)
C9 0.059(2) 0.0250(14) 0.0292(14) 0.0065(11) 0.0058(13) 0.0083(13)
C11 0.0201(11) 0.0187(11) 0.0215(11) -0.0018(9) 0.0068(9) 0.0017(9)
C12 0.0229(11) 0.0131(11) 0.0243(11) -0.0013(9) 0.0108(10) 0.0007(9)
C13 0.0222(11) 0.0148(11) 0.0268(12) -0.0004(9) 0.0094(10) -0.0016(9)
C14 0.0206(11) 0.0178(11) 0.0195(11) -0.0009(9) 0.0068(9) 0.0014(9)
C15 0.0246(12) 0.0158(11) 0.0222(11) -0.0027(9) 0.0055(10) -0.0031(9)
C16 0.0220(11) 0.0135(11) 0.0292(12) -0.0010(9) 0.0099(10) -0.0020(9)
C17 0.0423(15) 0.0268(14) 0.0310(13) -0.0032(11) 0.0026(12) -0.0023(11)
C18 0.0225(13) 0.046(2) 0.047(2) 0.0044(13) 0.0003(12) -0.0006(12)
C19 0.0400(15) 0.0341(14) 0.0264(13) 0.0013(11) 0.0123(12) -0.0057(12)

loop_
_atom_site_label
_atom_site_type_symbol
_atom_site_fract_x
_atom_site_fract_y
_atom_site_fract_z
_atom_site_U_iso_or_equiv
_atom_site_thermal_displace_type
_atom_site_occupancy
_atom_site_calc_flag
_atom_site_refinement_flags
_atom_site_disorder_group
S1 S 0.07372(7) 0.53391(5) 0.16303(3) 0.0308(2) Uani 1 d . .
S2 S 0.31402(7) 0.37867(4) 0.13466(2) 0.02396(13) Uani 1 d . .
S3 S -0.08302(8) 0.36809(5) 0.23130(3) 0.0352(2) Uani 1 d . .
S4 S 0.14828(7) 0.20338(4) 0.20756(2) 0.02326(13) Uani 1 d . .
S5A S -0.31517(13) 0.20529(8) 0.26862(4) 0.0279(2) Uani 0.6121(11) d P 1
S5B S -0.2461(2) 0.23034(13) 0.30158(7) 0.0279(2) Uani 0.3879(11) d P 2
S6 S -0.02445(10) 0.03286(5) 0.26116(3) 0.0520(2) Uani 1 d . .
S7 S 0.44643(9) 0.53314(5) 0.06139(3) 0.0427(2) Uani 1 d . .
S11 S 0.28771(7) 0.78610(4) 0.14228(2) 0.02350(13) Uani 1 d . .
S12 S 0.07805(7) 0.85353(4) 0.05037(2) 0.02311(13) Uani 1 d . .
S13 S 0.46816(7) 1.01991(4) 0.14333(2) 0.02414(13) Uani 1 d . .
S14 S 0.25810(7) 1.07714(4) 0.05032(2) 0.02486(13) Uani 1 d . .
S15 S 0.72838(7) 1.17238(5) 0.12212(2) 0.02893(14) Uani 1 d . .
S16 S 0.48861(8) 1.24097(5) 0.01730(2) 0.03109(15) Uani 1 d . .
S17 S -0.02572(7) 0.63149(5) 0.02212(2) 0.02998(14) Uani 1 d . .
C1 C 0.1491(3) 0.4043(2) 0.16903(8) 0.0198(5) Uani 1 d . .
C2 C 0.2103(3) 0.5765(2) 0.12122(8) 0.0207(5) Uani 1 d . .
C3 C 0.3180(3) 0.5062(2) 0.10781(9) 0.0241(5) Uani 1 d . .
C4 C 0.0802(3) 0.3338(2) 0.19800(8) 0.0194(5) Uani 1 d . .
C5 C -0.1172(3) 0.2379(2) 0.25112(11) 0.0420(7) Uani 1 d . .
C6 C -0.0119(3) 0.1639(2) 0.24106(9) 0.0278(5) Uani 1 d . .
C7 C 0.6367(3) 0.4890(2) 0.09281(14) 0.0558(9) Uani 1 d . .
H71 H 0.7227(4) 0.5096(12) 0.0723(3) 0.053(5) Uiso 1 d R .
H72 H 0.6353(8) 0.4120(3) 0.0962(6) 0.053(5) Uiso 1 d R .
H73 H 0.6560(10) 0.5211(10) 0.1268(3) 0.053(5) Uiso 1 d R .
C8A C -0.2848(6) 0.2612(4) 0.3320(2) 0.0442(12) Uani 0.6121(11) d P 1
H81A H -0.3865(10) 0.2598(22) 0.3475(5) 0.066 Uiso 0.6121(11) d PR 1
H82A H -0.2484(34) 0.3345(8) 0.3298(2) 0.066 Uiso 0.6121(11) d PR 1
H83A H -0.2037(26) 0.2206(14) 0.3535(4) 0.066 Uiso 0.6121(11) d PR 1
C8B C -0.4192(9) 0.2158(5) 0.2537(3) 0.035(2) Uiso 0.3879(11) d P 2
H81B H -0.5169(9) 0.2097(5) 0.2710(3) 0.053 Uiso 0.3879(11) d PR 2
H82B H -0.4066(9) 0.1524(5) 0.2333(3) 0.053 Uiso 0.3879(11) d PR 2
H83B H -0.4274(9) 0.2778(5) 0.2313(3) 0.053 Uiso 0.3879(11) d PR 2
C9 C 0.1083(3) -0.0347(2) 0.22336(9) 0.0375(6) Uani 1 d . .
H91 H 0.1106(15) -0.1098(3) 0.2322(4) 0.044(4) Uiso 1 d R .
H92 H 0.2169(5) -0.0055(8) 0.2298(4) 0.044(4) Uiso 1 d R .
H93 H 0.0692(11) -0.0262(10) 0.18711(10) 0.044(4) Uiso 1 d R .
C11 C 0.2358(2) 0.8870(2) 0.09720(8) 0.0198(5) Uani 1 d . .
C12 C 0.1914(3) 0.6860(2) 0.10307(8) 0.0195(5) Uani 1 d . .
C13 C 0.0959(3) 0.7168(2) 0.06169(8) 0.0208(5) Uani 1 d . .
C14 C 0.3097(3) 0.9812(2) 0.09791(8) 0.0189(5) Uani 1 d .. .
C15 C 0.5409(3) 1.1159(2) 0.10266(8) 0.0206(5) Uani 1 d . .
C16 C 0.4454(3) 1.1414(2) 0.06008(8) 0.0211(5) Uani 1 d . .
C17 C 0.0327(3) 0.6658(2) -0.04008(9) 0.0334(6) Uani 1 d . .
H171 H -0.0244(15) 0.7300(7) -0.0523(3) 0.053(5) Uiso 1 d R .
H172 H 0.0045(18) 0.6081(6) -0.0642(2) 0.053(5) Uiso 1 d R .
H173 H 0.1488(4) 0.6783(13) -0.03754(15) 0.053(5) Uiso 1 d R .
C18 C 0.8562(3) 1.0706(2) 0.10101(11) 0.0391(7) Uani 1 d . .
H181 H 0.9690(3) 1.0886(6) 0.1112(5) 0.045(4) Uiso 1 d R .
H182 H 0.8380(14) 1.0650(8) 0.06362(12) 0.045(4) Uiso 1 d R .
H183 H 0.8314(13) 1.0028(3) 0.1163(5) 0.045(4) Uiso 1 d R .
C19 C 0.4048(3) 1.1873(2) -0.04313(9) 0.0329(6) Uani 1 d . .
H191 H 0.4388(16) 1.2300(8) -0.07140(9) 0.053(5) Uiso 1 d R .
H192 H 0.2863(3) 1.1870(12) -0.0455(3) 0.053(5) Uiso 1 d R .
H193 H 0.4429(16) 1.1143(5) -0.0465(3) 0.053(5) Uiso 1 d R .

loop_
_atom_type_symbol
_atom_type_description
_atom_type_scat_dispersion_real
_atom_type_scat_dispersion_imag
_atom_type_scat_source
C C 0.0033 0.0016 'International Tables Vol C Tables 4.2.6.8 and 6.1.1.4'
H H 0.0000 0.0000 'International Tables Vol C Tables 4.2.6.8 and 6.1.1.4'
S S 0.1246 0.1234 'International Tables Vol C Tables 4.2.6.8 and 6.1.1.4'

loop_
_geom_angle_atom_site_label_1
_geom_angle_atom_site_label_2
_geom_angle_atom_site_label_3
_geom_angle
_geom_angle_site_symmetry_1
_geom_angle_site_symmetry_3
_geom_angle_publ_flag
C2 S1 C1 95.27(10) . . ?
C1 S2 C3 94.92(10) . . ?
C4 S3 C5 94.31(11) . . ?
C6 S4 C4 94.97(10) . . ?
C8A S5A C5 95.9(2) . . ?
C5 S5B C8B 89.5(2) . . ?
C6 S6 C9 103.08(11) . . ?
C3 S7 C7 101.52(13) . . ?
C11 S11 C12 93.73(10) . . ?
C11 S12 C13 94.36(10) . . ?
C14 S13 C15 93.74(10) . . ?
C16 S14 C14 94.00(10) . . ?
C15 S15 C18 99.22(11) . . ?
C16 S16 C19 101.88(11) . . ?
C13 S17 C17 101.08(11) . . ?
C4 C1 S2 125.2(2) . . ?
C4 C1 S1 120.0(2) . . ?
S2 C1 S1 114.82(11) . . ?
C3 C2 C12 126.4(2) . . ?
C3 C2 S1 117.5(2) . . ?
C12 C2 S1 116.04(15) . . ?
C2 C3 S7 122.4(2) . . ?
C2 C3 S2 117.5(2) . . ?
S7 C3 S2 119.89(12) . . ?
C1 C4 S3 121.5(2) . . ?
C1 C4 S4 123.7(2) . . ?
S3 C4 S4 114.82(12) . . ?
C6 C5 S3 117.9(2) . . ?
C6 C5 S5B 124.8(2) . . ?
S3 C5 S5B 113.35(15) . . ?
C6 C5 S5A 122.1(2) . . ?
S3 C5 S5A 118.01(14) . . ?
C5 C6 S6 123.1(2) . . ?
C5 C6 S4 117.1(2) . . ?
S6 C6 S4 119.76(14) . . ?
C14 C11 S12 122.3(2) . . ?
C14 C11 S11 123.7(2) . . ?
S12 C11 S11 114.00(12) . . ?
C13 C12 C2 125.0(2) . . ?
C13 C12 S11 117.3(2) . . ?
C2 C12 S11 117.4(2) . . ?
C12 C13 S17 124.2(2) . . ?
C12 C13 S12 117.2(2) . . ?
S17 C13 S12 118.33(13) . . ?
C11 C14 S13 124.8(2) . . ?
C11 C14 S14 121.7(2) . . ?
S13 C14 S14 113.47(12) . . ?
C16 C15 S15 125.4(2) . . ?
C16 C15 S13 117.1(2) . . ?
S15 C15 S13 117.42(13) . . ?
C15 C16 S16 124.2(2) . . ?
C15 C16 S14 116.8(2) . . ?
S16 C16 S14 118.80(13) . . ?

loop_
_geom_bond_atom_site_label_1
_geom_bond_atom_site_label_2
_geom_bond_distance
_geom_bond_site_symmetry_2
_geom_bond_publ_flag
S1 C2 1.755(2) . ?
S1 C1 1.762(2) . ?
S2 C1 1.760(2) . ?
S2 C3 1.766(2) . ?
S3 C4 1.756(2) . ?
S3 C5 1.765(2) . ?
S4 C6 1.756(2) . ?
S4 C4 1.758(2) . ?
S5A C8A 1.804(4) . ?
S5A C5 1.815(3) . ?
S5B C5 1.801(3) . ?
S5B C8B 1.823(7) . ?
S6 C6 1.750(2) . ?
S6 C9 1.788(3) . ?
S7 C3 1.746(2) . ?
S7 C7 1.803(3) . ?
S11 C11 1.767(2) . ?
S11 C12 1.773(2) . ?
S12 C11 1.758(2) . ?
S12 C13 1.764(2) . ?
S13 C14 1.757(2) . ?
S13 C15 1.771(2) . ?
S14 C16 1.761(2) . ?
S14 C14 1.765(2) . ?
S15 C15 1.751(2) . ?
S15 C18 1.802(3) . ?
S16 C16 1.755(2) . ?
S16 C19 1.800(2) . ?
S17 C13 1.749(2) . ?
S17 C17 1.810(2) . ?
C1 C4 1.345(3) . ?
C2 C3 1.342(3) . ?
C2 C12 1.472(3) . ?
C5 C6 1.334(3) . ?
C11 C14 1.345(3) . ?
C12 C13 1.337(3) . ?
C15 C16 1.343(3) . ?

loop_
_geom_torsion_atom_site_label_1
_geom_torsion_atom_site_label_2
_geom_torsion_atom_site_label_3
_geom_torsion_atom_site_label_4
_geom_torsion
_geom_torsion_site_symmetry_1
_geom_torsion_site_symmetry_2
_geom_torsion_site_symmetry_3
_geom_torsion_site_symmetry_4
_geom_torsion_publ_flag
S7 C7 C3 C2 -81.1(3) . . . . ?
C7 C3 C2 C12 43.8(4) . . . . ?
C3 C2 C12 C13 89.9(3) . . . . ?
C2 C12 C13 S17 0.8(3) . . . . ?
C12 C13 S17 C17 -128.1(2) . . . . ?
C8A S5A C5 C6 116.4(3) . . . . ?
S5A C5 C6 S6 -19.5(4) . . . . ?
C5 C6 S6 C9 164.9(3) . . . . ?
C8B S5B C5 C6 -110.7(4) . . . . ?
C18 S15 C15 C16 -100.2(2) . . . . ?
S15 C15 C16 S16 -2.8(3) . . . . ?
C15 C16 S16 C19 145.8(2) . . . . ?
